data_1549817
loop_
_publ_author_name
'Chen, Ming'
'Hu, Xianglong'
'Liu, Junkai'
'Li, Baixue'
'Leung, Nelson L. C.'
'Viglianti, Lucia'
'Cheung, Tsz Shing'
'Sung, Herman H. Y.'
'Kwok, Ryan T. K.'
'Williams, Ian D.'
'Qin, Anjun'
'Lam, Jacky W. Y.'
'Tang, Ben Zhong'

_publ_section_title
;
 Rational design of red AIEgens with a new core structure from
 non-emissive heteroaromatics.
;
_journal_issue 40
_journal_name_full 'Chemical science'
_journal_page_first 7829
_journal_page_last 7834
_journal_paper_doi 10.1039/c8sc02810a
_journal_volume 9
_journal_year 2018
_chemical_formula_moiety 'C10 H6 N4, 0.5(H4 O2)'
_chemical_formula_sum 'C10 H8 N4 O'
_chemical_formula_weight 200.20
_space_group_crystal_system monoclinic
_space_group_IT_number 14
_space_group_name_Hall '-P 2ybc'
_space_group_name_H-M_alt 'P 1 21/c 1'
_symmetry_space_group_name_Hall '-P 2ybc'
_symmetry_space_group_name_H-M 'P 1 21/c 1'
_atom_sites_solution_hydrogens geom
_atom_sites_solution_primary direct
_atom_sites_solution_secondary difmap
_audit_creation_date 2016-12-09
_audit_creation_method
;
Olex2 1.2
(compiled 2014.03.20 svn.r2914 for OlexSys, GUI svn.r4816)
;
_audit_update_record
;
2018-02-05 deposited with the CCDC.
2018-08-21 downloaded from the CCDC.
;
_cell_angle_alpha 90.00
_cell_angle_beta 100.599(12)
_cell_angle_gamma 90.00
_cell_formula_units_Z 2
_cell_length_a 3.7576(5)
_cell_length_b 14.4280(16)
_cell_length_c 9.4611(11)
_cell_measurement_reflns_used 672
_cell_measurement_temperature 293(2)
_cell_measurement_theta_max 29.4334
_cell_measurement_theta_min 3.5672
_cell_volume 504.18(11)
_computing_cell_refinement
;
CrysAlisPro, Agilent Technologies,
Version 1.171.35.11 (release 16-05-2011 CrysAlis171 .NET)
(compiled May 16 2011,17:55:39)
;
_computing_data_collection
;
CrysAlisPro, Agilent Technologies,
Version 1.171.35.11 (release 16-05-2011 CrysAlis171 .NET)
(compiled May 16 2011,17:55:39)
;
_computing_data_reduction
;
CrysAlisPro, Agilent Technologies,
Version 1.171.35.11 (release 16-05-2011 CrysAlis171 .NET)
(compiled May 16 2011,17:55:39)
;
_computing_molecular_graphics 'Olex2 (Dolomanov et al., 2009)'
_computing_publication_material 'Olex2 (Dolomanov et al., 2009)'
_computing_structure_refinement 'ShelXL (Sheldrick, 2008)'
_computing_structure_solution 'ShelXS (Sheldrick, 2008)'
_diffrn_ambient_temperature 293.15
_diffrn_detector_area_resol_mean 10.3592
_diffrn_measured_fraction_theta_full 0.998
_diffrn_measured_fraction_theta_max 0.998
_diffrn_measurement_device_type 'Xcalibur, Atlas, Gemini ultra'
_diffrn_measurement_method '\w scans'
_diffrn_orient_matrix_UB_11 0.0559174000
_diffrn_orient_matrix_UB_12 -0.0468024000
_diffrn_orient_matrix_UB_13 -0.0028016000
_diffrn_orient_matrix_UB_21 0.0327074000
_diffrn_orient_matrix_UB_22 -0.0021176000
_diffrn_orient_matrix_UB_23 0.0762068000
_diffrn_orient_matrix_UB_31 -0.1808074000
_diffrn_orient_matrix_UB_32 -0.0148692000
_diffrn_orient_matrix_UB_33 -0.0020416000
_diffrn_radiation_monochromator graphite
_diffrn_radiation_type MoK\a
_diffrn_radiation_wavelength 0.71073
_diffrn_reflns_av_R_equivalents 0.0388
_diffrn_reflns_av_unetI/netI 0.0392
_diffrn_reflns_limit_h_max 4
_diffrn_reflns_limit_h_min -4
_diffrn_reflns_limit_k_max 17
_diffrn_reflns_limit_k_min -14
_diffrn_reflns_limit_l_max 11
_diffrn_reflns_limit_l_min -11
_diffrn_reflns_number 3103
_diffrn_reflns_theta_full 25.34
_diffrn_reflns_theta_max 25.34
_diffrn_reflns_theta_min 3.57
_diffrn_source 'Enhance (Mo) X-ray Source'
_exptl_absorpt_coefficient_mu 0.092
_exptl_absorpt_correction_T_max 1.00000
_exptl_absorpt_correction_T_min 0.78642
_exptl_absorpt_correction_type multi-scan
_exptl_absorpt_process_details
;
CrysAlisPro, Agilent Technologies,
Version 1.171.35.11 (release 16-05-2011 CrysAlis171 .NET)
(compiled May 16 2011,17:55:39)
Empirical absorption correction using spherical harmonics,
 implemented in SCALE3 ABSPACK scaling algorithm.
;
_exptl_crystal_colour yellow
_exptl_crystal_colour_primary yellow
_exptl_crystal_density_diffrn 1.319
_exptl_crystal_density_method 'not measured'
_exptl_crystal_description block
_exptl_crystal_F_000 208
_exptl_crystal_size_max 0.4
_exptl_crystal_size_mid 0.33
_exptl_crystal_size_min 0.29
_refine_diff_density_max 0.490
_refine_diff_density_min -0.168
_refine_diff_density_rms 0.067
_refine_ls_extinction_method none
_refine_ls_goodness_of_fit_ref 1.078
_refine_ls_hydrogen_treatment constr
_refine_ls_matrix_type full
_refine_ls_number_parameters 76
_refine_ls_number_reflns 924
_refine_ls_number_restraints 0
_refine_ls_restrained_S_all 1.078
_refine_ls_R_factor_all 0.1007
_refine_ls_R_factor_gt 0.0715
_refine_ls_shift/su_max 0.000
_refine_ls_shift/su_mean 0.000
_refine_ls_structure_factor_coef Fsqd
_refine_ls_weighting_details 'calc w=1/[\s^2^(Fo^2^)+(0.1409P)^2^+0.1816P] where P=(Fo^2^+2Fc^2^)/3'
_refine_ls_weighting_scheme calc
_refine_ls_wR_factor_gt 0.2194
_refine_ls_wR_factor_ref 0.2520
_reflns_number_gt 618
_reflns_number_total 924
_reflns_threshold_expression >2sigma(I)
_cod_data_source_file c8sc02810a2.cif
_cod_data_source_block 161208_cm_1
_cod_depositor_comments 'Adding full bibliography for 1549817--1549818.cif.'
_cod_original_cell_volume 504.18(10)
_cod_database_code 1549817
_chemical_oxdiff_formula 'c10 h10 n2'
_reflns_odcompleteness_completeness 99.63
_reflns_odcompleteness_iscentric 1
_reflns_odcompleteness_theta 26.32
_olex2_refinement_description
;
1. Fixed Uiso
 At 1.2 times of:
  All C(H) groups
 At 1.5 times of:
  All O(H,H) groups
2. Others
 Fixed Sof: O1(0.5) H1A(0.5) H1B(0.5)
3.a Free rotating group:
 O1(H1A,H1B)
3.b Aromatic/amide H refined with riding coordinates:
 C1(H1), C3(H3), C5(H5)
;

loop_
_space_group_symop_id
_space_group_symop_operation_xyz
1 'x, y, z'
2 '-x, y+1/2, -z+1/2'
3 '-x, -y, -z'
4 'x, -y-1/2, z-1/2'

loop_
_atom_site_label
_atom_site_type_symbol
_atom_site_fract_x
_atom_site_fract_y
_atom_site_fract_z
_atom_site_U_iso_or_equiv
_atom_site_adp_type
_atom_site_occupancy
_atom_site_calc_flag
_atom_site_refinement_flags_posn
N1 N 0.0989(7) 0.37739(19) 0.3091(3) 0.0523(9) Uani 1 d .
N2 N 0.5580(7) 0.68190(19) 0.4147(3) 0.0557(9) Uani 1 d .
C1 C 0.0808(9) 0.2920(2) 0.3542(4) 0.0570(10) Uani 1 d .
H1 H -0.0513 0.2489 0.2928 0.068 Uiso 1 calc R
C2 C 0.2994(7) 0.4383(2) 0.4039(3) 0.0423(9) Uani 1 d .
C3 C 0.3329(7) 0.5290(2) 0.3630(3) 0.0470(9) Uani 1 d .
H3 H 0.2225 0.5484 0.2717 0.056 Uiso 1 calc R
C4 C 0.5320(7) 0.5917(2) 0.4582(3) 0.0421(9) Uani 1 d .
C5 C 0.7475(9) 0.7371(3) 0.5086(4) 0.0585(10) Uani 1 d .
H5 H 0.7701 0.7988 0.4835 0.070 Uiso 1 calc R
O1 O -0.2347(18) 0.4422(4) 0.0261(5) 0.0821(19) Uani 0.50 d .
H1A H -0.2099 0.4251 0.1133 0.123 Uiso 0.50 d G
H1B H -0.0625 0.4785 0.0164 0.123 Uiso 0.50 d G

loop_
_atom_site_aniso_label
_atom_site_aniso_U_11
_atom_site_aniso_U_22
_atom_site_aniso_U_33
_atom_site_aniso_U_23
_atom_site_aniso_U_13
_atom_site_aniso_U_12
N1 0.0526(16) 0.0543(18) 0.0483(16) -0.0089(13) 0.0049(12) -0.0023(12)
N2 0.0590(17) 0.0463(17) 0.0597(18) 0.0065(13) 0.0053(13) -0.0010(12)
C1 0.0559(19) 0.054(2) 0.061(2) -0.0139(17) 0.0104(16) -0.0054(15)
C2 0.0397(15) 0.0440(18) 0.0431(17) -0.0037(14) 0.0073(12) 0.0020(12)
C3 0.0485(17) 0.050(2) 0.0401(16) 0.0046(14) 0.0029(14) 0.0038(13)
C4 0.0405(15) 0.0432(18) 0.0424(17) 0.0002(14) 0.0068(12) 0.0033(12)
C5 0.063(2) 0.046(2) 0.066(2) 0.0023(17) 0.0108(18) -0.0037(14)
O1 0.140(5) 0.055(3) 0.040(2) 0.013(2) -0.013(3) 0.000(3)

loop_
_atom_type_symbol
_atom_type_description
_atom_type_scat_dispersion_real
_atom_type_scat_dispersion_imag
_atom_type_scat_source
C C 0.0033 0.0016 'International Tables Vol C Tables 4.2.6.8 and 6.1.1.4'
H H 0.0000 0.0000 'International Tables Vol C Tables 4.2.6.8 and 6.1.1.4'
N N 0.0061 0.0033 'International Tables Vol C Tables 4.2.6.8 and 6.1.1.4'
O O 0.0106 0.0060 'International Tables Vol C Tables 4.2.6.8 and 6.1.1.4'

loop_
_geom_angle_atom_site_label_1
_geom_angle_atom_site_label_2
_geom_angle_atom_site_label_3
_geom_angle
_geom_angle_site_symmetry_1
_geom_angle_site_symmetry_3
C1 N1 C2 116.3(3) . .
C5 N2 C4 115.7(3) . .
N1 C1 H1 118.6 . .
N1 C1 C5 122.7(3) . 3_666
C5 C1 H1 118.6 3_666 .
N1 C2 C4 120.4(3) . 3_666
C3 C2 N1 119.4(3) . .
C3 C2 C4 120.2(3) . 3_666
C2 C3 H3 119.9 . .
C2 C3 C4 120.1(3) . .
C4 C3 H3 119.9 . .
N2 C4 C2 121.6(3) . 3_666
N2 C4 C3 118.7(3) . .
C3 C4 C2 119.7(3) . 3_666
N2 C5 C1 123.3(3) . 3_666
N2 C5 H5 118.4 . .
C1 C5 H5 118.4 3_666 .
H1A O1 H1B 109.5 . .

loop_
_geom_bond_atom_site_label_1
_geom_bond_atom_site_label_2
_geom_bond_distance
_geom_bond_site_symmetry_2
N1 C1 1.309(4) .
N1 C2 1.377(4) .
N2 C4 1.374(4) .
N2 C5 1.303(4) .
C1 H1 0.9300 .
C1 C5 1.403(5) 3_666
C2 C3 1.377(4) .
C2 C4 1.409(4) 3_666
C3 H3 0.9300 .
C3 C4 1.393(4) .
C4 C2 1.409(4) 3_666
C5 C1 1.403(5) 3_666
C5 H5 0.9300 .
O1 H1A 0.8504 .
O1 H1B 0.8499 .

loop_
_geom_torsion_atom_site_label_1
_geom_torsion_atom_site_label_2
_geom_torsion_atom_site_label_3
_geom_torsion_atom_site_label_4
_geom_torsion
_geom_torsion_site_symmetry_1
_geom_torsion_site_symmetry_4
N1 C2 C3 C4 179.4(2) . .
C1 N1 C2 C3 179.4(3) . .
C1 N1 C2 C4 -0.8(4) . 3_666
C2 N1 C1 C5 0.3(5) . 3_666
C2 C3 C4 N2 -179.5(3) . .
C2 C3 C4 C2 0.4(5) . 3_666
C4 N2 C5 C1 0.5(5) . 3_666
C4 C2 C3 C4 -0.4(5) 3_666 .
C5 N2 C4 C2 0.1(4) . 3_666
C5 N2 C4 C3 179.9(3) . .
